data_2234285
loop_
_publ_author_name
'Duan, Zhong-Yu'
'Ma, Guo-Li'
'Yang, Li-Ping'

_publ_section_title
;
 (<i>E</i>)-4-[(1,5-Dimethyl-3-oxo-2-phenyl-2,3-dihydro-1<i>H</i>-pyrazol-4-yl)iminomethyl]-2-methoxyphenyl
 4-bromobenzenesulfonate
;
_journal_coeditor_code IS5089
_journal_issue 4
_journal_name_full 'Acta Crystallographica Section E'
_journal_page_first o1039
_journal_paper_doi 10.1107/S1600536812010057
_journal_volume 68
_journal_year 2012
_chemical_formula_iupac 'C25 H22 Br N3 O5 S'
_chemical_formula_moiety 'C25 H22 Br N3 O5 S'
_chemical_formula_sum 'C25 H22 Br N3 O5 S'
_chemical_formula_weight 556.43
_chemical_name_systematic
;(<i>E</i>)-4-[(1,5-Dimethyl-3-oxo-2-phenyl-2,3-dihydro-1<i>H</i>-pyrazol-4-
yl)iminomethyl]-2-methoxyphenyl 4-bromobenzenesulfonate
;
_space_group_IT_number 2
_symmetry_cell_setting triclinic
_symmetry_space_group_name_Hall '-P 1'
_symmetry_space_group_name_H-M 'P -1'
_atom_sites_solution_hydrogens geom
_atom_sites_solution_primary direct
_atom_sites_solution_secondary difmap
_audit_creation_method SHELXL-97
_cell_angle_alpha 88.252(15)
_cell_angle_beta 85.695(14)
_cell_angle_gamma 73.623(12)
_cell_formula_units_Z 2
_cell_length_a 7.271(2)
_cell_length_b 12.654(4)
_cell_length_c 13.645(5)
_cell_measurement_reflns_used 4454
_cell_measurement_temperature 294(2)
_cell_measurement_theta_max 27.9
_cell_measurement_theta_min 1.5
_cell_volume 1201.0(7)
_computing_cell_refinement 'SAINT (Bruker, 1999)'
_computing_data_collection 'SMART (Bruker, 1999)'
_computing_data_reduction 'SAINT (Bruker, 1999)'
_computing_molecular_graphics 'SHELXTL (Sheldrick, 2008)'
_computing_publication_material 'SHELXTL (Sheldrick, 2008)'
_computing_structure_refinement 'SHELXL97 (Sheldrick, 2008)'
_computing_structure_solution 'SHELXS97 (Sheldrick, 2008)'
_diffrn_ambient_temperature 294(2)
_diffrn_measured_fraction_theta_full 0.996
_diffrn_measured_fraction_theta_max 0.996
_diffrn_measurement_device_type 'Bruker SMART APEX CCD area-detector'
_diffrn_measurement_method '\f and \w scans'
_diffrn_radiation_monochromator graphite
_diffrn_radiation_source 'fine-focus sealed tube'
_diffrn_radiation_type MoK\a
_diffrn_radiation_wavelength 0.71073
_diffrn_reflns_av_R_equivalents 0.0338
_diffrn_reflns_av_sigmaI/netI 0.0551
_diffrn_reflns_limit_h_max 8
_diffrn_reflns_limit_h_min -8
_diffrn_reflns_limit_k_max 15
_diffrn_reflns_limit_k_min -15
_diffrn_reflns_limit_l_max 16
_diffrn_reflns_limit_l_min -16
_diffrn_reflns_number 10073
_diffrn_reflns_theta_full 25.02
_diffrn_reflns_theta_max 25.02
_diffrn_reflns_theta_min 1.50
_diffrn_standards_number 0
_exptl_absorpt_coefficient_mu 1.841
_exptl_absorpt_correction_T_max 0.787
_exptl_absorpt_correction_T_min 0.628
_exptl_absorpt_correction_type multi-scan
_exptl_absorpt_process_details '(SADABS; Sheldrick, 1996)'
_exptl_crystal_colour yellow
_exptl_crystal_density_diffrn 1.539
_exptl_crystal_density_method 'not measured'
_exptl_crystal_description block
_exptl_crystal_F_000 568
_exptl_crystal_size_max 0.25
_exptl_crystal_size_mid 0.20
_exptl_crystal_size_min 0.13
_refine_diff_density_max 0.263
_refine_diff_density_min -0.396
_refine_ls_extinction_method none
_refine_ls_goodness_of_fit_ref 0.945
_refine_ls_hydrogen_treatment constr
_refine_ls_matrix_type full
_refine_ls_number_parameters 319
_refine_ls_number_reflns 4225
_refine_ls_number_restraints 0
_refine_ls_restrained_S_all 0.945
_refine_ls_R_factor_all 0.0310
_refine_ls_R_factor_gt 0.0252
_refine_ls_shift/su_max 0.001
_refine_ls_shift/su_mean 0.000
_refine_ls_structure_factor_coef Fsqd
_refine_ls_weighting_details 'calc w=1/[\s^2^(Fo^2^)+(0.0229P)^2^] where P=(Fo^2^+2Fc^2^)/3'
_refine_ls_weighting_scheme calc
_refine_ls_wR_factor_gt 0.0585
_refine_ls_wR_factor_ref 0.0594
_reflns_number_gt 3239
_reflns_number_total 4225
_reflns_threshold_expression I>2\s(I)
_cod_data_source_file is5089.cif
_cod_data_source_block I
_cod_database_code 2234285
_cod_database_fobs_code 2234285

loop_
_symmetry_equiv_pos_as_xyz
'x, y, z'
'-x, -y, -z'

loop_
_atom_site_type_symbol
_atom_site_label
_atom_site_fract_x
_atom_site_fract_y
_atom_site_fract_z
_atom_site_U_iso_or_equiv
_atom_site_adp_type
_atom_site_calc_flag
_atom_site_refinement_flags
_atom_site_occupancy
_atom_site_symmetry_multiplicity
Br Br1 0.01790(3) 0.265549(18) 0.722422(16) 0.02781(8) Uani d . 1 1
S S1 0.77530(8) 0.26428(4) 0.45611(4) 0.01811(13) Uani d . 1 1
N N1 0.4302(2) 0.65367(13) 0.05220(11) 0.0157(4) Uani d . 1 1
N N2 0.2503(2) 0.88912(13) -0.10094(12) 0.0167(4) Uani d . 1 1
N N3 0.4400(2) 0.85402(13) -0.14262(12) 0.0171(4) Uani d . 1 1
O O1 0.9083(2) 0.16360(12) 0.48414(10) 0.0264(4) Uani d . 1 1
O O2 0.8183(2) 0.36677(11) 0.46382(10) 0.0232(4) Uani d . 1 1
O O3 0.7449(2) 0.24482(10) 0.34352(9) 0.0170(3) Uani d . 1 1
O O4 0.3891(2) 0.37409(11) 0.33591(10) 0.0199(3) Uani d . 1 1
O O5 0.7202(2) 0.72221(11) -0.10465(10) 0.0196(3) Uani d . 1 1
C C1 0.4676(3) 0.36032(16) 0.57928(14) 0.0192(5) Uani d . 1 1
H H1 0.5192 0.4197 0.5801 0.023 Uiso calc R 1 1
C C2 0.3033(3) 0.36003(17) 0.63858(15) 0.0217(5) Uani d . 1 1
H H2 0.2443 0.4187 0.6800 0.026 Uiso calc R 1 1
C C3 0.2296(3) 0.27100(17) 0.63476(14) 0.0179(5) Uani d . 1 1
C C4 0.3105(3) 0.18384(16) 0.57180(14) 0.0197(5) Uani d . 1 1
H H4 0.2549 0.1263 0.5684 0.024 Uiso calc R 1 1
C C5 0.4742(3) 0.18364(16) 0.51432(14) 0.0180(5) Uani d . 1 1
H H5 0.5318 0.1252 0.4724 0.022 Uiso calc R 1 1
C C6 0.5533(3) 0.27149(16) 0.51911(13) 0.0149(5) Uani d . 1 1
C C7 0.7089(3) 0.33446(15) 0.27618(13) 0.0153(5) Uani d . 1 1
C C8 0.5194(3) 0.40007(16) 0.27035(14) 0.0158(5) Uani d . 1 1
C C9 0.4833(3) 0.48370(15) 0.20023(14) 0.0153(5) Uani d . 1 1
H H9 0.3591 0.5293 0.1957 0.018 Uiso calc R 1 1
C C10 0.6326(3) 0.49966(15) 0.13639(13) 0.0151(5) Uani d . 1 1
C C11 0.8185(3) 0.43252(15) 0.14330(14) 0.0169(5) Uani d . 1 1
H H11 0.9176 0.4434 0.1007 0.020 Uiso calc R 1 1
C C12 0.8570(3) 0.34868(16) 0.21394(14) 0.0155(5) Uani d . 1 1
H H12 0.9812 0.3032 0.2187 0.019 Uiso calc R 1 1
C C13 0.5975(3) 0.58684(16) 0.06028(14) 0.0171(5) Uani d . 1 1
H H13 0.6991 0.5935 0.0172 0.021 Uiso calc R 1 1
C C14 0.1955(3) 0.44338(17) 0.33966(16) 0.0255(5) Uani d . 1 1
H H14A 0.1930 0.5162 0.3586 0.038 Uiso calc R 1 1
H H14B 0.1177 0.4141 0.3868 0.038 Uiso calc R 1 1
H H14C 0.1461 0.4463 0.2760 0.038 Uiso calc R 1 1
C C15 0.4041(3) 0.73576(16) -0.02068(14) 0.0147(5) Uani d . 1 1
C C16 0.5449(3) 0.76256(15) -0.09004(14) 0.0155(5) Uani d . 1 1
C C17 0.2292(3) 0.80994(16) -0.03330(13) 0.0157(5) Uani d . 1 1
C C18 0.0376(3) 0.81078(17) 0.01264(15) 0.0215(5) Uani d . 1 1
H H18A -0.0359 0.7898 -0.0350 0.032 Uiso calc R 1 1
H H18B -0.0281 0.8834 0.0359 0.032 Uiso calc R 1 1
H H18C 0.0528 0.7596 0.0669 0.032 Uiso calc R 1 1
C C19 0.1022(3) 0.94218(16) -0.16870(14) 0.0205(5) Uani d . 1 1
H H19A 0.1055 0.8928 -0.2213 0.031 Uiso calc R 1 1
H H19B 0.1265 1.0085 -0.1952 0.031 Uiso calc R 1 1
H H19C -0.0221 0.9598 -0.1338 0.031 Uiso calc R 1 1
C C20 0.5247(3) 0.93260(16) -0.19093(14) 0.0158(5) Uani d . 1 1
C C21 0.6437(3) 0.89948(16) -0.27480(14) 0.0185(5) Uani d . 1 1
H H21 0.6640 0.8291 -0.2994 0.022 Uiso calc R 1 1
C C22 0.7329(3) 0.97310(17) -0.32194(15) 0.0224(5) Uani d . 1 1
H H22 0.8145 0.9516 -0.3780 0.027 Uiso calc R 1 1
C C23 0.7003(3) 1.07778(17) -0.28548(15) 0.0237(5) Uani d . 1 1
H H23 0.7597 1.1267 -0.3173 0.028 Uiso calc R 1 1
C C24 0.5799(3) 1.11040(17) -0.20180(16) 0.0250(5) Uani d . 1 1
H H24 0.5580 1.1812 -0.1779 0.030 Uiso calc R 1 1
C C25 0.4917(3) 1.03730(16) -0.15343(15) 0.0213(5) Uani d . 1 1
H H25 0.4118 1.0584 -0.0968 0.026 Uiso calc R 1 1

loop_
_atom_site_aniso_label
_atom_site_aniso_U_11
_atom_site_aniso_U_22
_atom_site_aniso_U_33
_atom_site_aniso_U_12
_atom_site_aniso_U_13
_atom_site_aniso_U_23
Br1 0.02550(15) 0.03136(14) 0.02661(14) -0.01081(11) 0.00783(10) 0.00295(10)
S1 0.0170(3) 0.0235(3) 0.0133(3) -0.0052(3) -0.0002(2) 0.0012(2)
N1 0.0179(11) 0.0164(9) 0.0142(9) -0.0067(8) -0.0029(8) 0.0001(7)
N2 0.0134(10) 0.0186(9) 0.0175(9) -0.0038(8) 0.0007(8) 0.0001(7)
N3 0.0138(10) 0.0156(9) 0.0207(9) -0.0029(8) 0.0010(8) 0.0033(7)
O1 0.0178(9) 0.0331(9) 0.0210(8) 0.0042(8) -0.0011(7) 0.0077(7)
O2 0.0263(9) 0.0306(9) 0.0179(8) -0.0170(7) 0.0012(7) -0.0030(7)
O3 0.0241(9) 0.0141(7) 0.0113(7) -0.0032(7) 0.0004(6) 0.0013(6)
O4 0.0146(8) 0.0236(8) 0.0197(8) -0.0038(7) 0.0027(6) 0.0060(6)
O5 0.0126(9) 0.0197(8) 0.0254(8) -0.0033(7) -0.0017(7) 0.0050(6)
C1 0.0214(13) 0.0184(11) 0.0202(11) -0.0095(10) 0.0006(10) -0.0022(9)
C2 0.0236(14) 0.0204(12) 0.0199(11) -0.0049(11) 0.0036(10) -0.0058(9)
C3 0.0157(12) 0.0235(12) 0.0139(11) -0.0055(10) -0.0005(9) 0.0054(9)
C4 0.0235(13) 0.0158(11) 0.0220(12) -0.0082(10) -0.0038(10) -0.0004(9)
C5 0.0204(13) 0.0163(11) 0.0170(11) -0.0041(10) -0.0016(9) -0.0028(9)
C6 0.0144(12) 0.0184(11) 0.0110(10) -0.0033(9) -0.0013(9) 0.0024(8)
C7 0.0214(13) 0.0127(10) 0.0115(11) -0.0042(10) -0.0024(9) 0.0008(8)
C8 0.0172(13) 0.0179(11) 0.0136(11) -0.0074(10) 0.0012(9) -0.0031(9)
C9 0.0154(12) 0.0151(11) 0.0145(10) -0.0018(9) -0.0027(9) -0.0024(8)
C10 0.0191(13) 0.0143(11) 0.0130(11) -0.0064(10) -0.0017(9) -0.0028(8)
C11 0.0180(13) 0.0201(11) 0.0144(11) -0.0092(10) 0.0030(9) -0.0021(9)
C12 0.0141(12) 0.0152(11) 0.0154(11) -0.0007(9) -0.0013(9) -0.0043(9)
C13 0.0218(13) 0.0178(11) 0.0145(11) -0.0103(10) 0.0002(9) -0.0015(9)
C14 0.0161(13) 0.0300(13) 0.0303(13) -0.0078(11) 0.0033(10) 0.0007(10)
C15 0.0159(12) 0.0142(10) 0.0145(11) -0.0052(9) -0.0003(9) -0.0023(8)
C16 0.0196(13) 0.0132(11) 0.0147(11) -0.0054(10) -0.0051(9) 0.0002(8)
C17 0.0192(13) 0.0181(11) 0.0106(10) -0.0068(10) 0.0001(9) -0.0036(9)
C18 0.0190(13) 0.0255(12) 0.0190(11) -0.0056(10) 0.0028(10) -0.0023(9)
C19 0.0191(13) 0.0190(11) 0.0208(12) -0.0006(10) -0.0032(10) -0.0018(9)
C20 0.0152(12) 0.0157(11) 0.0173(11) -0.0051(9) -0.0046(9) 0.0045(9)
C21 0.0196(13) 0.0156(11) 0.0190(11) -0.0021(10) -0.0039(10) 0.0005(9)
C22 0.0187(13) 0.0296(13) 0.0184(12) -0.0067(11) -0.0023(10) 0.0068(10)
C23 0.0235(14) 0.0255(13) 0.0267(13) -0.0133(11) -0.0113(11) 0.0117(10)
C24 0.0335(15) 0.0163(12) 0.0276(13) -0.0084(11) -0.0120(11) 0.0019(10)
C25 0.0247(14) 0.0195(12) 0.0183(11) -0.0033(10) -0.0043(10) -0.0007(9)

loop_
_atom_type_symbol
_atom_type_description
_atom_type_scat_dispersion_real
_atom_type_scat_dispersion_imag
_atom_type_scat_source
C C 0.0033 0.0016 'International Tables Vol C Tables 4.2.6.8 and 6.1.1.4'
H H 0.0000 0.0000 'International Tables Vol C Tables 4.2.6.8 and 6.1.1.4'
N N 0.0061 0.0033 'International Tables Vol C Tables 4.2.6.8 and 6.1.1.4'
O O 0.0106 0.0060 'International Tables Vol C Tables 4.2.6.8 and 6.1.1.4'
Br Br -0.2901 2.4595 'International Tables Vol C Tables 4.2.6.8 and 6.1.1.4'
S S 0.1246 0.1234 'International Tables Vol C Tables 4.2.6.8 and 6.1.1.4'

loop_
_geom_angle_atom_site_label_1
_geom_angle_atom_site_label_2
_geom_angle_atom_site_label_3
_geom_angle
O2 S1 O1 120.80(10)
O2 S1 O3 109.18(8)
O1 S1 O3 103.54(8)
O2 S1 C6 109.56(9)
O1 S1 C6 107.69(9)
O3 S1 C6 104.84(9)
C13 N1 C15 119.41(18)
C17 N2 N3 106.70(15)
C17 N2 C19 123.01(18)
N3 N2 C19 116.10(15)
C16 N3 N2 109.69(16)
C16 N3 C20 123.24(17)
N2 N3 C20 119.48(16)
C7 O3 S1 120.03(12)
C8 O4 C14 118.06(15)
C6 C1 C2 119.3(2)
C6 C1 H1 120.3
C2 C1 H1 120.3
C3 C2 C1 118.8(2)
C3 C2 H2 120.6
C1 C2 H2 120.6
C2 C3 C4 122.1(2)
C2 C3 Br1 118.73(16)
C4 C3 Br1 119.14(16)
C5 C4 C3 118.9(2)
C5 C4 H4 120.5
C3 C4 H4 120.5
C4 C5 C6 119.7(2)
C4 C5 H5 120.2
C6 C5 H5 120.2
C1 C6 C5 121.1(2)
C1 C6 S1 119.14(16)
C5 C6 S1 119.56(16)
C12 C7 C8 122.31(17)
C12 C7 O3 119.05(17)
C8 C7 O3 118.43(18)
O4 C8 C9 126.79(18)
O4 C8 C7 115.05(16)
C9 C8 C7 118.16(19)
C8 C9 C10 120.31(19)
C8 C9 H9 119.8
C10 C9 H9 119.8
C11 C10 C9 120.14(18)
C11 C10 C13 118.52(19)
C9 C10 C13 121.34(18)
C10 C11 C12 120.16(19)
C10 C11 H11 119.9
C12 C11 H11 119.9
C7 C12 C11 118.90(19)
C7 C12 H12 120.5
C11 C12 H12 120.5
N1 C13 C10 121.44(19)
N1 C13 H13 119.3
C10 C13 H13 119.3
O4 C14 H14A 109.5
O4 C14 H14B 109.5
H14A C14 H14B 109.5
O4 C14 H14C 109.5
H14A C14 H14C 109.5
H14B C14 H14C 109.5
C17 C15 N1 122.44(19)
C17 C15 C16 108.33(17)
N1 C15 C16 129.17(18)
O5 C16 N3 123.13(18)
O5 C16 C15 132.29(18)
N3 C16 C15 104.55(17)
C15 C17 N2 109.88(19)
C15 C17 C18 128.98(19)
N2 C17 C18 121.13(18)
C17 C18 H18A 109.5
C17 C18 H18B 109.5
H18A C18 H18B 109.5
C17 C18 H18C 109.5
H18A C18 H18C 109.5
H18B C18 H18C 109.5
N2 C19 H19A 109.5
N2 C19 H19B 109.5
H19A C19 H19B 109.5
N2 C19 H19C 109.5
H19A C19 H19C 109.5
H19B C19 H19C 109.5
C21 C20 C25 121.3(2)
C21 C20 N3 117.67(18)
C25 C20 N3 120.96(19)
C20 C21 C22 119.0(2)
C20 C21 H21 120.5
C22 C21 H21 120.5
C23 C22 C21 120.1(2)
C23 C22 H22 120.0
C21 C22 H22 120.0
C22 C23 C24 120.4(2)
C22 C23 H23 119.8
C24 C23 H23 119.8
C23 C24 C25 120.0(2)
C23 C24 H24 120.0
C25 C24 H24 120.0
C20 C25 C24 119.0(2)
C20 C25 H25 120.5
C24 C25 H25 120.5

loop_
_geom_bond_atom_site_label_1
_geom_bond_atom_site_label_2
_geom_bond_distance
Br1 C3 1.893(2)
S1 O2 1.4255(15)
S1 O1 1.4266(14)
S1 O3 1.6045(15)
S1 C6 1.751(2)
N1 C13 1.282(2)
N1 C15 1.399(2)
N2 C17 1.374(2)
N2 N3 1.406(2)
N2 C19 1.473(2)
N3 C16 1.403(2)
N3 C20 1.431(2)
O3 C7 1.416(2)
O4 C8 1.355(2)
O4 C14 1.431(2)
O5 C16 1.235(2)
C1 C6 1.382(3)
C1 C2 1.393(3)
C1 H1 0.9300
C2 C3 1.381(3)
C2 H2 0.9300
C3 C4 1.384(3)
C4 C5 1.375(3)
C4 H4 0.9300
C5 C6 1.394(3)
C5 H5 0.9300
C7 C12 1.369(3)
C7 C8 1.401(3)
C8 C9 1.387(3)
C9 C10 1.396(3)
C9 H9 0.9300
C10 C11 1.387(3)
C10 C13 1.474(3)
C11 C12 1.394(3)
C11 H11 0.9300
C12 H12 0.9300
C13 H13 0.9300
C14 H14A 0.9600
C14 H14B 0.9600
C14 H14C 0.9600
C15 C17 1.370(3)
C15 C16 1.446(3)
C17 C18 1.481(3)
C18 H18A 0.9600
C18 H18B 0.9600
C18 H18C 0.9600
C19 H19A 0.9600
C19 H19B 0.9600
C19 H19C 0.9600
C20 C21 1.382(3)
C20 C25 1.385(3)
C21 C22 1.394(3)
C21 H21 0.9300
C22 C23 1.380(3)
C22 H22 0.9300
C23 C24 1.384(3)
C23 H23 0.9300
C24 C25 1.392(3)
C24 H24 0.9300
C25 H25 0.9300

loop_
_geom_hbond_atom_site_label_D
_geom_hbond_atom_site_label_H
_geom_hbond_atom_site_label_A
_geom_hbond_site_symmetry_A
_geom_hbond_distance_DH
_geom_hbond_distance_HA
_geom_hbond_distance_DA
_geom_hbond_angle_DHA
_geom_hbond_publ_flag
C13 H13 O5 . 0.93 2.32 3.020(3) 132 yes
C22 H22 O1 2_765 0.93 2.51 3.394(3) 158 yes
C12 H12 O5 2_765 0.93 2.52 3.212(3) 131 yes

loop_
_cod_related_entry_id
_cod_related_entry_database
_cod_related_entry_code
1 ChemSpider 30657609
